data_7701388
loop_
_publ_author_name
'Deo, Krishant Moneesh'
'Sakoff, Jennette'
'Gilbert, Jayne'
'Zhang, Yingjie'
'Aldrich-Wright, Janice R'

_publ_section_title
;
 Synthesis, Characterisation and Potent Cytotoxicity of Unconventional
 Platinum(IV) Complexes with Modified Lipophilicity
;
_journal_name_full 'Dalton Transactions'
_journal_paper_doi 10.1039/C9DT03339D
_journal_year 2019
_chemical_absolute_configuration unk
_chemical_formula_moiety 'C26 H36 N4 O4 Pt, 0.5(O), 2(N O3)'
_chemical_formula_sum 'C26 H36 N6 O10.5 Pt'
_chemical_formula_weight 795.70
_space_group_crystal_system orthorhombic
_space_group_IT_number 19
_space_group_name_Hall 'P 2ac 2ab'
_space_group_name_H-M_alt 'P 21 21 21'
_symmetry_space_group_name_Hall 'P 2ac 2ab'
_symmetry_space_group_name_H-M 'P 21 21 21'
_atom_sites_solution_hydrogens geom
_audit_creation_date 2019-04-22
_audit_creation_method
;
Olex2 1.2
(compiled 2017.08.10 svn.r3458 for OlexSys, GUI svn.r5381)
;
_audit_update_record
;
2019-09-12 deposited with the CCDC.    2019-10-14 downloaded from the CCDC.
;
_cell_angle_alpha 90
_cell_angle_beta 90
_cell_angle_gamma 90
_cell_formula_units_Z 4
_cell_length_a 11.036(2)
_cell_length_b 13.168(3)
_cell_length_c 20.936(4)
_cell_measurement_reflns_used 12000
_cell_measurement_temperature 100(2)
_cell_measurement_theta_max 24.999
_cell_measurement_theta_min 1.827
_cell_volume 3042.5(11)
_computing_cell_refinement 'XDS (Kabsch, 1993)'
_computing_data_collection 'BlueIce (McPhillips, et al., 2002)'
_computing_data_reduction 'XDS (Kabsch, 1993)'
_computing_molecular_graphics 'Olex2 (Dolomanov et al., 2009)'
_computing_publication_material 'Olex2 (Dolomanov et al., 2009)'
_computing_structure_refinement 'ShelXL (Sheldrick, 2015)'
_computing_structure_solution 'ShelXT (Sheldrick, 2015)'
_diffrn_ambient_temperature 100(2)
_diffrn_measured_fraction_theta_full 0.999
_diffrn_measured_fraction_theta_max 0.999
_diffrn_measurement_device_type 'Eiga Detector'
_diffrn_radiation_type 'silicon double crystal monochromated synchrotron'
_diffrn_radiation_wavelength 0.7108
_diffrn_reflns_av_R_equivalents 0.1159
_diffrn_reflns_av_unetI/netI 0.0648
_diffrn_reflns_Laue_measured_fraction_full 0.999
_diffrn_reflns_Laue_measured_fraction_max 0.999
_diffrn_reflns_limit_h_max 13
_diffrn_reflns_limit_h_min -13
_diffrn_reflns_limit_k_max 15
_diffrn_reflns_limit_k_min -15
_diffrn_reflns_limit_l_max 24
_diffrn_reflns_limit_l_min -24
_diffrn_reflns_number 30726
_diffrn_reflns_point_group_measured_fraction_full 0.999
_diffrn_reflns_point_group_measured_fraction_max 0.999
_diffrn_reflns_theta_full 24.999
_diffrn_reflns_theta_max 24.999
_diffrn_reflns_theta_min 1.827
_diffrn_source 'Australian Synchrotron MX2'
_diffrn_standards_number 0
_exptl_absorpt_coefficient_mu 4.678
_exptl_absorpt_correction_T_max 0.7464
_exptl_absorpt_correction_T_min 0.2936
_exptl_absorpt_correction_type multi-scan
_exptl_absorpt_process_details
;
SADABS-2012/1 (Bruker,2012) was used for absorption correction.
wR2(int) was 0.1906 before and 0.1013 after correction.
The Ratio of minimum to maximum transmission is 0.3934.
The \l/2 correction factor is 0.0015.
;
_exptl_crystal_colour grey
_exptl_crystal_density_diffrn 1.737
_exptl_crystal_description needle
_exptl_crystal_F_000 1584
_exptl_crystal_size_max 0.120
_exptl_crystal_size_mid 0.005
_exptl_crystal_size_min 0.005
_refine_diff_density_max 3.012
_refine_diff_density_min -1.758
_refine_diff_density_rms 0.224
_refine_ls_abs_structure_details
;
 Refined as an inversion twin.
;
_refine_ls_abs_structure_Flack 0.18(3)
_refine_ls_extinction_method none
_refine_ls_goodness_of_fit_ref 1.060
_refine_ls_hydrogen_treatment constr
_refine_ls_matrix_type full
_refine_ls_number_parameters 395
_refine_ls_number_reflns 5347
_refine_ls_number_restraints 351
_refine_ls_restrained_S_all 1.046
_refine_ls_R_factor_all 0.0771
_refine_ls_R_factor_gt 0.0757
_refine_ls_shift/su_max 0.001
_refine_ls_shift/su_mean 0.000
_refine_ls_structure_factor_coef Fsqd
_refine_ls_weighting_details 'w=1/[\s^2^(Fo^2^)+(0.1483P)^2^+0.7448P] where P=(Fo^2^+2Fc^2^)/3'
_refine_ls_weighting_scheme calc
_refine_ls_wR_factor_gt 0.2056
_refine_ls_wR_factor_ref 0.2081
_reflns_Friedel_coverage 0.770
_reflns_Friedel_fraction_full 1.000
_reflns_Friedel_fraction_max 1.000
_reflns_number_gt 5101
_reflns_number_total 5347
_reflns_threshold_expression 'I > 2\s(I)'
_cod_data_source_file c9dt03339d2.cif
_cod_data_source_block p212121_a
_cod_original_cell_volume 3042.5(10)
_cod_original_formula_sum 'C26 H36 N6 O10.50 Pt'
_cod_database_code 7701388
_shelx_shelxl_version_number 2014/7
_shelx_space_group_comment
;
The symmetry employed for this shelxl refinement is uniquely defined
by the following loop, which should always be used as a source of
symmetry information in preference to the above space-group names.
They are only intended as comments.
;
_olex2_refinement_description
;
1. Twinned data refinement
 Scales: 0.82(3)
 0.18(3)
2. Fixed Uiso
 At 1.2 times of:
  All C(H) groups, All C(H,H) groups, All N(H,H) groups
 At 1.5 times of:
  All C(H,H,H) groups
3. Rigid body (RIGU) restrains
 All non-hydrogen atoms
 with sigma for 1-2 distances of 0.004 and sigma for 1-3 distances of 0.004
4. Others
 Fixed Sof: O1W(0.5)
5.a Ternary CH refined with riding coordinates:
 C13(H13), C18(H18)
5.b Secondary CH2 refined with riding coordinates:
 N3(H3A,H3B), N4(H4A,H4B), C14(H14A,H14B), C15(H15A,H15B), C16(H16A,H16B),
 C17(H17A,H17B), C20(H20A,H20B), C21(H21A,H21B), C24(H24A,H24B), C25(H25A,H25B)
5.c Aromatic/amide H refined with riding coordinates:
 C1(H1), C2(H2), C3(H3), C6(H6), C7(H7), C10(H10), C11(H11), C12(H12)
5.d Idealised Me refined as rotating group:
 C22(H22A,H22B,H22C), C26(H26A,H26B,H26C)
;
_olex2_submission_special_instructions 'No special instructions were received'

loop_
_space_group_symop_operation_xyz
'x, y, z'
'-x+1/2, -y, z+1/2'
'-x, y+1/2, -z+1/2'
'x+1/2, -y+1/2, -z'

loop_
_atom_site_label
_atom_site_type_symbol
_atom_site_fract_x
_atom_site_fract_y
_atom_site_fract_z
_atom_site_U_iso_or_equiv
_atom_site_adp_type
_atom_site_occupancy
_atom_site_site_symmetry_order
_atom_site_calc_flag
_atom_site_refinement_flags_posn
_atom_site_refinement_flags_adp
_atom_site_refinement_flags_occupancy
Pt1 Pt 0.54502(5) 0.50955(6) 0.57120(3) 0.0763(3) Uani 1 1 d . U .
O1 O 0.7098(12) 0.5365(15) 0.5340(9) 0.119(5) Uani 1 1 d . U .
O2 O 0.809(2) 0.592(3) 0.6181(13) 0.193(12) Uani 1 1 d . U .
O3 O 0.3688(10) 0.4839(11) 0.5913(7) 0.090(3) Uani 1 1 d . U .
O4 O 0.3733(13) 0.4609(16) 0.6940(8) 0.119(5) Uani 1 1 d . U .
N1 N 0.5743(14) 0.6079(14) 0.6476(8) 0.090(3) Uani 1 1 d . U .
N2 N 0.6107(12) 0.4093(13) 0.6330(6) 0.080(3) Uani 1 1 d . U .
N3 N 0.4722(13) 0.6107(13) 0.5085(8) 0.086(3) Uani 1 1 d . U .
H3A H 0.4192 0.6507 0.5283 0.103 Uiso 1 1 calc R . .
H3B H 0.5301 0.6494 0.4917 0.103 Uiso 1 1 calc R . .
N4 N 0.5200(12) 0.4117(12) 0.4978(7) 0.078(3) Uani 1 1 d . U .
H4A H 0.5859 0.3735 0.4932 0.094 Uiso 1 1 calc R . .
H4B H 0.4581 0.3708 0.5068 0.094 Uiso 1 1 calc R . .
C1 C 0.5614(19) 0.7044(19) 0.6482(12) 0.106(5) Uani 1 1 d . U .
H1 H 0.5355 0.7368 0.6111 0.127 Uiso 1 1 calc R . .
C2 C 0.584(2) 0.760(2) 0.6992(13) 0.119(6) Uani 1 1 d . U .
H2 H 0.5721 0.8297 0.6997 0.143 Uiso 1 1 calc R . .
C3 C 0.625(2) 0.707(2) 0.7523(13) 0.117(5) Uani 1 1 d . U .
H3 H 0.6397 0.7434 0.7894 0.141 Uiso 1 1 calc R . .
C4 C 0.6451(18) 0.608(2) 0.7536(10) 0.102(4) Uani 1 1 d . U .
C5 C 0.6193(16) 0.5599(17) 0.6985(9) 0.090(4) Uani 1 1 d . U .
C6 C 0.692(2) 0.556(2) 0.8059(11) 0.109(5) Uani 1 1 d . U .
H6 H 0.7119 0.5909 0.8431 0.131 Uiso 1 1 calc R . .
C7 C 0.707(2) 0.453(2) 0.8014(11) 0.116(6) Uani 1 1 d . U .
H7 H 0.7344 0.4183 0.8371 0.139 Uiso 1 1 calc R . .
C8 C 0.6823(17) 0.398(2) 0.7450(9) 0.098(4) Uani 1 1 d . U .
C9 C 0.6358(15) 0.4529(17) 0.6943(8) 0.087(4) Uani 1 1 d . U .
C10 C 0.7020(18) 0.285(2) 0.7388(11) 0.110(5) Uani 1 1 d . U .
H10 H 0.7295 0.2437 0.7719 0.132 Uiso 1 1 calc R . .
C11 C 0.6744(16) 0.2498(18) 0.6789(10) 0.095(4) Uani 1 1 d . U .
H11 H 0.6849 0.1807 0.6717 0.114 Uiso 1 1 calc R . .
C12 C 0.6301(16) 0.3102(16) 0.6252(9) 0.086(4) Uani 1 1 d . U .
H12 H 0.6155 0.2798 0.5858 0.103 Uiso 1 1 calc R . .
C13 C 0.409(2) 0.5499(19) 0.4563(10) 0.095(4) Uani 1 1 d . U .
H13 H 0.3357 0.5192 0.4742 0.114 Uiso 1 1 calc R . .
C14 C 0.373(2) 0.615(2) 0.3980(11) 0.112(5) Uani 1 1 d . U .
H14A H 0.4432 0.6521 0.3820 0.134 Uiso 1 1 calc R . .
H14B H 0.3113 0.6641 0.4097 0.134 Uiso 1 1 calc R . .
C15 C 0.322(2) 0.537(2) 0.3441(11) 0.119(6) Uani 1 1 d . U .
H15A H 0.2506 0.5033 0.3600 0.143 Uiso 1 1 calc R . .
H15B H 0.3001 0.5750 0.3060 0.143 Uiso 1 1 calc R . .
C16 C 0.413(2) 0.464(2) 0.3284(11) 0.119(6) Uani 1 1 d . U .
H16A H 0.4850 0.4981 0.3129 0.142 Uiso 1 1 calc R . .
H16B H 0.3833 0.4202 0.2945 0.142 Uiso 1 1 calc R . .
C17 C 0.445(2) 0.400(2) 0.3849(10) 0.105(5) Uani 1 1 d . U .
H17A H 0.5055 0.3500 0.3728 0.126 Uiso 1 1 calc R . .
H17B H 0.3741 0.3648 0.4003 0.126 Uiso 1 1 calc R . .
C18 C 0.4950(19) 0.4663(18) 0.4367(10) 0.093(4) Uani 1 1 d . U .
H18 H 0.5705 0.4972 0.4216 0.112 Uiso 1 1 calc R . .
C19 C 0.797(2) 0.566(2) 0.5527(16) 0.127(7) Uani 1 1 d . U .
C20 C 0.9113(19) 0.579(2) 0.5151(15) 0.126(8) Uani 1 1 d . U .
H20A H 0.8999 0.6315 0.4834 0.152 Uiso 1 1 calc R . .
H20B H 0.9759 0.6000 0.5435 0.152 Uiso 1 1 calc R . .
C21 C 0.946(3) 0.483(3) 0.483(2) 0.155(11) Uani 1 1 d . U .
H21A H 0.9593 0.4319 0.5155 0.186 Uiso 1 1 calc R . .
H21B H 0.8793 0.4613 0.4566 0.186 Uiso 1 1 calc R . .
C22 C 1.051(2) 0.489(3) 0.4446(19) 0.148(10) Uani 1 1 d . U .
H22A H 1.0674 0.4229 0.4267 0.222 Uiso 1 1 calc GR . .
H22B H 1.1188 0.5098 0.4701 0.222 Uiso 1 1 calc GR . .
H22C H 1.0383 0.5366 0.4107 0.222 Uiso 1 1 calc GR . .
C23 C 0.3164(18) 0.4722(19) 0.6428(11) 0.098(5) Uani 1 1 d . U .
C24 C 0.1837(19) 0.462(2) 0.6406(12) 0.109(6) Uani 1 1 d . U .
H24A H 0.1489 0.5229 0.6595 0.130 Uiso 1 1 calc R . .
H24B H 0.1593 0.4608 0.5962 0.130 Uiso 1 1 calc R . .
C25 C 0.131(2) 0.375(2) 0.6721(13) 0.124(7) Uani 1 1 d . U .
H25A H 0.1551 0.3747 0.7166 0.148 Uiso 1 1 calc R . .
H25B H 0.1612 0.3135 0.6524 0.148 Uiso 1 1 calc R . .
C26 C -0.010(2) 0.377(3) 0.6677(17) 0.140(10) Uani 1 1 d . U .
H26A H -0.0343 0.4117 0.6294 0.210 Uiso 1 1 calc GR . .
H26B H -0.0427 0.4116 0.7042 0.210 Uiso 1 1 calc GR . .
H26C H -0.0403 0.3086 0.6667 0.210 Uiso 1 1 calc GR . .
O1W O 1.034(4) 0.677(3) 0.6939(18) 0.124(10) Uiso 0.5 1 d . U P
O5 O 0.3812(15) 0.2586(12) 0.5778(7) 0.109(4) Uani 1 1 d . U .
O6 O 0.2143(14) 0.1827(13) 0.5640(7) 0.108(4) Uani 1 1 d . U .
O7 O 0.277(2) 0.2809(16) 0.4939(7) 0.126(5) Uani 1 1 d . U .
N5 N 0.2925(16) 0.2420(13) 0.5435(7) 0.087(4) Uani 1 1 d . U .
O8 O 0.6970(17) 0.7797(17) 0.4906(10) 0.133(6) Uani 1 1 d . U .
O9 O 0.630(2) 0.718(3) 0.4170(12) 0.212(15) Uani 1 1 d . U .
O10 O 0.8119(14) 0.7785(15) 0.4096(8) 0.113(5) Uani 1 1 d . U .
N6 N 0.7141(17) 0.7565(15) 0.4389(11) 0.104(5) Uani 1 1 d . U .

loop_
_atom_site_aniso_label
_atom_site_aniso_U_11
_atom_site_aniso_U_22
_atom_site_aniso_U_33
_atom_site_aniso_U_23
_atom_site_aniso_U_13
_atom_site_aniso_U_12
Pt1 0.0544(4) 0.0928(5) 0.0817(5) -0.0104(3) 0.0022(2) 0.0000(3)
O1 0.067(5) 0.132(11) 0.157(10) -0.021(9) 0.035(6) -0.009(6)
O2 0.132(14) 0.28(3) 0.167(13) -0.027(14) 0.017(11) -0.024(18)
O3 0.065(5) 0.101(8) 0.103(6) 0.006(6) 0.004(5) -0.003(6)
O4 0.070(6) 0.183(16) 0.104(7) 0.003(8) 0.000(6) -0.009(9)
N1 0.070(8) 0.112(7) 0.087(6) -0.028(5) 0.003(5) 0.001(6)
N2 0.064(6) 0.107(7) 0.068(5) -0.013(5) 0.002(5) 0.003(5)
N3 0.064(6) 0.099(7) 0.093(7) -0.002(6) 0.016(5) 0.012(6)
N4 0.060(6) 0.095(7) 0.079(6) -0.007(5) 0.000(5) 0.011(6)
C1 0.080(11) 0.117(8) 0.121(11) -0.034(7) -0.005(9) 0.002(8)
C2 0.085(12) 0.133(11) 0.139(12) -0.045(8) 0.006(9) -0.007(9)
C3 0.073(11) 0.143(10) 0.135(12) -0.042(8) 0.005(9) -0.013(9)
C4 0.072(9) 0.142(9) 0.090(7) -0.038(7) 0.006(7) -0.010(8)
C5 0.064(8) 0.121(8) 0.084(7) -0.027(5) 0.009(6) 0.003(7)
C6 0.076(10) 0.164(11) 0.087(8) -0.031(8) 0.009(7) -0.012(9)
C7 0.080(11) 0.168(11) 0.100(9) -0.021(8) -0.015(9) -0.009(10)
C8 0.062(8) 0.148(9) 0.085(7) -0.005(6) -0.004(6) -0.012(7)
C9 0.057(7) 0.126(8) 0.079(6) -0.023(5) -0.003(6) -0.004(7)
C10 0.062(9) 0.160(11) 0.109(9) -0.008(8) -0.003(8) -0.007(9)
C11 0.062(9) 0.116(10) 0.106(9) 0.005(7) -0.006(7) 0.000(8)
C12 0.059(7) 0.108(8) 0.091(8) -0.009(6) 0.002(7) 0.000(7)
C13 0.081(9) 0.110(9) 0.094(8) 0.008(6) 0.000(7) 0.010(7)
C14 0.094(11) 0.131(12) 0.110(10) 0.031(8) -0.007(9) -0.005(10)
C15 0.109(11) 0.149(14) 0.098(10) 0.028(9) -0.013(9) -0.009(10)
C16 0.110(12) 0.151(14) 0.095(10) 0.021(9) -0.016(9) -0.005(11)
C17 0.099(12) 0.125(11) 0.090(8) 0.005(7) -0.013(8) 0.001(10)
C18 0.083(9) 0.108(9) 0.088(7) 0.008(6) -0.003(6) 0.009(8)
C19 0.076(8) 0.139(18) 0.165(14) -0.002(12) 0.025(8) -0.018(9)
C20 0.067(8) 0.157(18) 0.156(16) -0.002(14) 0.012(9) -0.010(10)
C21 0.140(18) 0.164(19) 0.16(2) -0.002(16) 0.031(17) 0.000(15)
C22 0.126(17) 0.17(2) 0.15(2) -0.007(18) 0.024(14) -0.016(16)
C23 0.075(7) 0.113(14) 0.106(8) 0.004(8) 0.005(6) -0.007(8)
C24 0.076(7) 0.140(15) 0.110(12) 0.012(12) 0.009(7) -0.008(8)
C25 0.106(11) 0.150(16) 0.114(15) 0.006(13) 0.016(11) -0.027(11)
C26 0.100(11) 0.15(2) 0.17(3) 0.00(2) 0.015(12) -0.025(12)
O5 0.102(8) 0.119(10) 0.105(9) 0.004(8) -0.030(7) -0.011(7)
O6 0.101(8) 0.125(10) 0.098(8) 0.000(8) -0.016(7) -0.022(7)
O7 0.145(12) 0.150(13) 0.083(7) 0.020(8) -0.016(8) -0.003(11)
N5 0.087(8) 0.096(9) 0.078(7) -0.008(6) -0.014(6) 0.000(7)
O8 0.102(10) 0.156(16) 0.141(10) -0.017(10) 0.015(9) -0.010(11)
O9 0.143(13) 0.34(4) 0.151(15) -0.030(17) 0.009(11) -0.13(2)
O10 0.087(7) 0.146(13) 0.106(9) -0.008(8) -0.002(6) -0.034(8)
N6 0.079(8) 0.112(11) 0.122(10) -0.001(9) 0.003(8) -0.014(8)

loop_
_atom_type_symbol
_atom_type_description
_atom_type_scat_dispersion_real
_atom_type_scat_dispersion_imag
_atom_type_scat_source
C C 0.0033 0.0016 'International Tables Vol C Tables 4.2.6.8 and 6.1.1.4'
H H 0.0000 0.0000 'International Tables Vol C Tables 4.2.6.8 and 6.1.1.4'
N N 0.0061 0.0033 'International Tables Vol C Tables 4.2.6.8 and 6.1.1.4'
O O 0.0106 0.0060 'International Tables Vol C Tables 4.2.6.8 and 6.1.1.4'
Pt Pt -1.7033 8.3905 'International Tables Vol C Tables 4.2.6.8 and 6.1.1.4'

loop_
_geom_angle_atom_site_label_1
_geom_angle_atom_site_label_2
_geom_angle_atom_site_label_3
_geom_angle
O1 Pt1 O3 169.2(7)
O1 Pt1 N1 92.7(7)
O1 Pt1 N3 89.5(7)
O1 Pt1 N4 86.7(7)
O3 Pt1 N1 95.4(6)
O3 Pt1 N3 82.2(6)
O3 Pt1 N4 85.4(6)
N2 Pt1 O1 92.2(7)
N2 Pt1 O3 96.0(6)
N2 Pt1 N1 81.8(7)
N2 Pt1 N3 178.2(6)
N2 Pt1 N4 97.0(6)
N3 Pt1 N1 98.6(7)
N4 Pt1 N1 178.6(6)
N4 Pt1 N3 82.7(6)
C19 O1 Pt1 135(2)
C23 O3 Pt1 131.0(14)
C1 N1 Pt1 127.5(17)
C1 N1 C5 120.3(19)
C5 N1 Pt1 112.1(14)
C9 N2 Pt1 112.8(13)
C12 N2 Pt1 129.0(13)
C12 N2 C9 118.1(17)
C13 N3 Pt1 107.4(12)
C18 N4 Pt1 111.7(12)
N1 C1 C2 123(3)
C1 C2 C3 116(3)
C4 C3 C2 125(2)
C3 C4 C5 114(3)
C3 C4 C6 124(2)
C5 C4 C6 122(2)
N1 C5 C4 123(2)
N1 C5 C9 117.9(17)
C4 C5 C9 119(2)
C7 C6 C4 118(2)
C6 C7 C8 123(3)
C7 C8 C10 123(2)
C9 C8 C7 116(3)
C9 C8 C10 120(2)
C5 C9 N2 115.2(18)
C8 C9 N2 123(2)
C8 C9 C5 121.1(18)
C11 C10 C8 112(2)
C10 C11 C12 126(3)
N2 C12 C11 119.5(18)
N3 C13 C14 113(2)
C18 C13 N3 107.0(17)
C18 C13 C14 110.6(19)
C13 C14 C15 107(2)
C16 C15 C14 110(2)
C15 C16 C17 111(2)
C16 C17 C18 110(2)
N4 C18 C13 103.5(15)
C17 C18 N4 114.2(18)
C17 C18 C13 113.1(19)
O1 C19 O2 121(2)
O1 C19 C20 126(3)
O2 C19 C20 113(3)
C21 C20 C19 111(3)
C22 C21 C20 116(3)
O3 C23 O4 121.9(18)
O3 C23 C24 117(2)
O4 C23 C24 121(2)
C25 C24 C23 117(2)
C24 C25 C26 111(3)
O5 N5 O6 117.6(15)
O7 N5 O5 124(2)
O7 N5 O6 118.7(19)
O8 N6 O9 111(2)
O8 N6 O10 122(2)
O9 N6 O10 126(2)

loop_
_geom_bond_atom_site_label_1
_geom_bond_atom_site_label_2
_geom_bond_distance
Pt1 O1 2.010(13)
Pt1 O3 2.018(12)
Pt1 N1 2.083(15)
Pt1 N2 1.986(16)
Pt1 N3 2.036(16)
Pt1 N4 2.024(14)
O1 C19 1.10(3)
O2 C19 1.42(4)
O3 C23 1.23(3)
O4 C23 1.25(3)
N1 C1 1.28(3)
N1 C5 1.34(3)
N2 C9 1.43(2)
N2 C12 1.33(3)
N3 C13 1.52(3)
N4 C18 1.49(2)
C1 C2 1.32(3)
C2 C3 1.39(4)
C3 C4 1.32(4)
C4 C5 1.35(3)
C4 C6 1.39(3)
C5 C9 1.42(3)
C6 C7 1.37(4)
C7 C8 1.41(3)
C8 C9 1.38(3)
C8 C10 1.51(4)
C10 C11 1.37(3)
C11 C12 1.46(3)
C13 C14 1.55(3)
C13 C18 1.51(3)
C14 C15 1.63(4)
C15 C16 1.43(4)
C16 C17 1.49(3)
C17 C18 1.49(3)
C19 C20 1.50(3)
C20 C21 1.47(5)
C21 C22 1.41(4)
C23 C24 1.47(3)
C24 C25 1.44(4)
C25 C26 1.56(4)
O5 N5 1.23(2)
O6 N5 1.24(2)
O7 N5 1.17(2)
O8 N6 1.14(3)
O9 N6 1.16(3)
O10 N6 1.28(2)

loop_
_twin_individual_id
_twin_individual_mass_fraction_refined
1 0.82(3)
2 0.18(3)
